data_1529608
loop_
_publ_author_name
'Baur, W. H.'
'Dygas, J. R.'
'Whitmore, D. H.'
'Faber, J.'

_publ_section_title
;
 Neutron powder diffraction study and ionic conductivity of
 Na~2~Zr~2~SiP~2~O~12~ and Na~3~Zr~2~Si~2~PO~12~
;
_journal_name_full 'Solid State Ionics'
_journal_page_first 935
_journal_page_last 943
_journal_paper_doi 10.1016/0167-2738(86)90290-0
_journal_volume 18-19
_journal_year 1986
_chemical_formula_sum 'Na3 O12 P Si2 Zr2'
_chemical_name_systematic 'Na3 Zr2 (Si O4)2 (P O4)'
_space_group_IT_number 15
_symmetry_space_group_name_Hall '-C 2yc'
_symmetry_space_group_name_H-M 'C 1 2/c 1'
_cell_angle_alpha 90
_cell_angle_beta 123.742
_cell_angle_gamma 90
_cell_formula_units_Z 4
_cell_length_a 15.6513
_cell_length_b 9.055
_cell_length_c 9.2198
_cell_volume 1086.544
_citation_journal_id_ASTM SSIOD3
_cod_data_source_file Baur_SSIOD3_1986_1361.cif
_cod_data_source_block Na3O12P1Si2Zr2
_cod_original_formula_sum 'Na3 O12 P1 Si2 Zr2'
_cod_database_code 1529608

loop_
_symmetry_equiv_pos_as_xyz
x,y,z
-x,y,-z+1/2
-x,-y,-z
x,-y,z-1/2
x+1/2,y+1/2,z
-x+1/2,y+1/2,-z+1/2
-x+1/2,-y+1/2,-z
x+1/2,-y+1/2,z-1/2

loop_
_atom_site_label
_atom_site_type_symbol
_atom_site_fract_x
_atom_site_fract_y
_atom_site_fract_z
_atom_site_occupancy
_atom_site_U_iso_or_equiv
P1 P+5 0 0.0392 0.25 0.33 0.0
Na1 Na+1 0.25 0.25 0.5 0.81 0.0
Na2 Na+1 0.5 0.891 0.25 1 0.0
P2 P+5 0.3569 0.1117 0.2586 0.33 0.0
Zr1 Zr+4 0.1015 0.2472 0.0539 1 0.0
Si2 Si+4 0.3569 0.1117 0.2586 0.67 0.0
Na3 Na+1 0.836 0.079 0.842 0.6 0.0
O6 O-2 0.0806 0.1475 0.2444 1 0.0
O5 O-2 0.4491 0.1809 0.4369 1 0.0
O1 O-2 0.1466 0.4366 0.2226 1 0.0
Si1 Si+4 0 0.0392 0.25 0.67 0.0
O4 O-2 0.3812 0.1337 0.1116 1 0.0
O2 O-2 0.4374 0.4439 0.0821 1 0.0
O3 O-2 0.2527 0.1812 0.2028 1 0.0
